data_7059309
loop_
_publ_author_name
'Reddy, T. Sheshashena'
'Moon, Hyungkyu'
'Choi, Myung-Seok'

_publ_section_title
;
 Coumarin--tetraphenylethylene regioisomers: synthesis, photophysical and
 aggregation-induced emission properties
;
_journal_issue 13
_journal_name_full 'New Journal of Chemistry'
_journal_page_first 4992
_journal_page_last 5000
_journal_paper_doi 10.1039/D0NJ00037J
_journal_volume 44
_journal_year 2020
_chemical_formula_moiety 'C35 H24 O2'
_chemical_formula_sum 'C35 H24 O2'
_chemical_formula_weight 476.54
_chemical_name_systematic 5--(4--(1,2,2--triphenylvinyl)phenyl)--2H--chromen--2--one
_space_group_crystal_system monoclinic
_space_group_IT_number 14
_space_group_name_Hall '-P 2ybc'
_space_group_name_H-M_alt 'P 1 21/c 1'
_atom_sites_solution_hydrogens geom
_audit_creation_method SHELXL-2014/7
_audit_update_record
;
2020-01-03 deposited with the CCDC.	2020-02-09 downloaded from the CCDC.
;
_cell_angle_alpha 90
_cell_angle_beta 101.2203(17)
_cell_angle_gamma 90
_cell_formula_units_Z 4
_cell_length_a 9.0695(4)
_cell_length_b 30.7871(15)
_cell_length_c 9.1428(4)
_cell_measurement_reflns_used 9908
_cell_measurement_temperature 223(2)
_cell_measurement_theta_max 28.13
_cell_measurement_theta_min 2.29
_cell_volume 2504.1(2)
_computing_cell_refinement 'Bruker SAINT'
_computing_data_collection 'Bruker APEX2'
_computing_data_reduction 'Bruker SAINT'
_computing_molecular_graphics 'Bruker SHELXTL'
_computing_publication_material 'Bruker SHELXTL'
_computing_structure_refinement 'SHELXL-2014/7 (Sheldrick, 2014)'
_computing_structure_solution 'Bruker SHELXTL'
_diffrn_ambient_temperature 223(2)
_diffrn_measured_fraction_theta_full 0.999
_diffrn_measured_fraction_theta_max 0.997
_diffrn_measurement_device_type 'PHOTON II M14'
_diffrn_measurement_method '\f and \w scans'
_diffrn_radiation_type MoK\a
_diffrn_radiation_wavelength 0.71073
_diffrn_reflns_av_R_equivalents 0.0823
_diffrn_reflns_av_unetI/netI 0.0312
_diffrn_reflns_Laue_measured_fraction_full 0.999
_diffrn_reflns_Laue_measured_fraction_max 0.997
_diffrn_reflns_limit_h_max 12
_diffrn_reflns_limit_h_min -12
_diffrn_reflns_limit_k_max 41
_diffrn_reflns_limit_k_min -41
_diffrn_reflns_limit_l_max 12
_diffrn_reflns_limit_l_min -12
_diffrn_reflns_number 83136
_diffrn_reflns_point_group_measured_fraction_full 0.999
_diffrn_reflns_point_group_measured_fraction_max 0.997
_diffrn_reflns_theta_full 25.242
_diffrn_reflns_theta_max 28.354
_diffrn_reflns_theta_min 2.289
_exptl_absorpt_coefficient_mu 0.077
_exptl_absorpt_correction_T_max 0.7457
_exptl_absorpt_correction_T_min 0.7010
_exptl_absorpt_correction_type multi-scan
_exptl_absorpt_process_details 'Bruker SADABS'
_exptl_crystal_colour colourless
_exptl_crystal_density_diffrn 1.264
_exptl_crystal_description block
_exptl_crystal_F_000 1000
_exptl_crystal_preparation Luminescent
_exptl_crystal_recrystallization_method 'Slow diffusion of ethanol into dichloromethane solution at room temperature'
_exptl_crystal_size_max 0.271
_exptl_crystal_size_mid 0.240
_exptl_crystal_size_min 0.121
_refine_diff_density_max 0.180
_refine_diff_density_min -0.241
_refine_diff_density_rms 0.044
_refine_ls_extinction_method none
_refine_ls_goodness_of_fit_ref 1.068
_refine_ls_hydrogen_treatment constr
_refine_ls_matrix_type full
_refine_ls_number_parameters 334
_refine_ls_number_reflns 6230
_refine_ls_number_restraints 0
_refine_ls_restrained_S_all 1.068
_refine_ls_R_factor_all 0.0889
_refine_ls_R_factor_gt 0.0504
_refine_ls_shift/su_max 0.000
_refine_ls_shift/su_mean 0.000
_refine_ls_structure_factor_coef Fsqd
_refine_ls_weighting_details 'w=1/[\s^2^(Fo^2^)+(0.0418P)^2^+1.2594P] where P=(Fo^2^+2Fc^2^)/3'
_refine_ls_weighting_scheme calc
_refine_ls_wR_factor_gt 0.1131
_refine_ls_wR_factor_ref 0.1407
_reflns_Friedel_coverage 0.000
_reflns_number_gt 4195
_reflns_number_total 6230
_reflns_threshold_expression 'I > 2\s(I)'
_cod_data_source_file d0nj00037j2.cif
_cod_data_source_block 8CST
_cod_depositor_comments
;
The following automatic conversions were performed:

data item '_exptl_absorpt_correction_type' value 'Multi-scan' was
changed to 'multi-scan' in accordance with the
/home/data/users/saulius/crontab/automatic-downloads/rss-feeds/RSC/lib/dictionaries/cif_core.dic
dictionary named 'cif_core.dic' version 2.4.2 last updated on
2011-04-26.

Automatic conversion script
Id: cif_fix_values 7556 2019-12-06 15:28:31Z antanas 

 Adding full bibliography for 7059309.cif.

 Adding full bibliography for 7059309.cif.
;
_cod_original_sg_symbol_H-M 'P 21/c'
_cod_database_code 7059309
_shelx_shelxl_version_number 2014/7
_shelx_space_group_comment
; 
The symmetry employed for this shelxl refinement is uniquely defined 
by the following loop, which should always be used as a source of 
symmetry information in preference to the above space-group names. 
They are only intended as comments. 
;
_shelx_estimated_absorpt_t_min 0.979
_shelx_estimated_absorpt_t_max 0.991

loop_
_space_group_symop_operation_xyz
'x, y, z'
'-x, y+1/2, -z+1/2'
'-x, -y, -z'
'x, -y-1/2, z-1/2'

loop_
_atom_site_label
_atom_site_type_symbol
_atom_site_fract_x
_atom_site_fract_y
_atom_site_fract_z
_atom_site_U_iso_or_equiv
_atom_site_adp_type
_atom_site_occupancy
_atom_site_site_symmetry_order
_atom_site_calc_flag
_atom_site_refinement_flags_posn
_atom_site_refinement_flags_adp
C1 C 0.2645(2) 0.15811(6) -0.14948(19) 0.0352(4) Uani 1 1 d . .
C2 C 0.40818(19) 0.16384(6) -0.07773(19) 0.0346(4) Uani 1 1 d . .
C3 C 0.2029(2) 0.17431(6) -0.30295(19) 0.0365(4) Uani 1 1 d . .
C4 C 0.0998(2) 0.14890(7) -0.3988(2) 0.0465(5) Uani 1 1 d . .
H4 H 0.0669 0.1226 -0.3639 0.056 Uiso 1 1 calc R U
C5 C 0.0443(2) 0.16164(8) -0.5450(2) 0.0551(5) Uani 1 1 d . .
H5 H -0.0234 0.1437 -0.6088 0.066 Uiso 1 1 calc R U
C6 C 0.0885(2) 0.20056(8) -0.5962(2) 0.0562(6) Uani 1 1 d . .
H6 H 0.0520 0.2092 -0.6952 0.067 Uiso 1 1 calc R U
C7 C 0.1865(2) 0.22688(7) -0.5017(2) 0.0517(5) Uani 1 1 d . .
H7 H 0.2151 0.2538 -0.5360 0.062 Uiso 1 1 calc R U
C8 C 0.2434(2) 0.21404(6) -0.3566(2) 0.0442(4) Uani 1 1 d . .
H8 H 0.3102 0.2324 -0.2934 0.053 Uiso 1 1 calc R U
C9 C 0.15764(19) 0.13312(6) -0.07577(19) 0.0362(4) Uani 1 1 d . .
C10 C 0.0328(2) 0.15348(7) -0.0403(2) 0.0453(4) Uani 1 1 d . .
H10 H 0.0125 0.1826 -0.0684 0.054 Uiso 1 1 calc R U
C11 C -0.0620(2) 0.13174(8) 0.0355(3) 0.0547(5) Uani 1 1 d . .
H11 H -0.1449 0.1462 0.0606 0.066 Uiso 1 1 calc R U
C12 C -0.0354(2) 0.08876(8) 0.0745(2) 0.0576(6) Uani 1 1 d . .
H12 H -0.0998 0.0739 0.1265 0.069 Uiso 1 1 calc R U
C13 C 0.0856(2) 0.06771(7) 0.0369(2) 0.0541(5) Uani 1 1 d . .
H13 H 0.1029 0.0383 0.0619 0.065 Uiso 1 1 calc R U
C14 C 0.1824(2) 0.08970(6) -0.0378(2) 0.0443(4) Uani 1 1 d . .
H14 H 0.2651 0.0751 -0.0628 0.053 Uiso 1 1 calc R U
C15 C 0.52820(19) 0.18448(6) -0.14474(19) 0.0358(4) Uani 1 1 d . .
C16 C 0.5781(2) 0.16549(6) -0.2631(2) 0.0411(4) Uani 1 1 d . .
H16 H 0.5331 0.1397 -0.3048 0.049 Uiso 1 1 calc R U
C17 C 0.6930(2) 0.18391(7) -0.3211(2) 0.0481(5) Uani 1 1 d . .
H17 H 0.7260 0.1705 -0.4012 0.058 Uiso 1 1 calc R U
C18 C 0.7592(2) 0.22175(7) -0.2624(2) 0.0492(5) Uani 1 1 d . .
H18 H 0.8367 0.2345 -0.3028 0.059 Uiso 1 1 calc R U
C19 C 0.7115(3) 0.24092(8) -0.1444(2) 0.0595(6) Uani 1 1 d . .
H19 H 0.7565 0.2669 -0.1037 0.071 Uiso 1 1 calc R U
C20 C 0.5976(2) 0.22229(7) -0.0848(2) 0.0542(5) Uani 1 1 d . .
H20 H 0.5670 0.2354 -0.0028 0.065 Uiso 1 1 calc R U
C21 C 0.45962(19) 0.14604(6) 0.07562(19) 0.0347(4) Uani 1 1 d . .
C22 C 0.5687(2) 0.11376(6) 0.0976(2) 0.0398(4) Uani 1 1 d . .
H22 H 0.6177 0.1063 0.0194 0.048 Uiso 1 1 calc R U
C23 C 0.6062(2) 0.09237(6) 0.2328(2) 0.0412(4) Uani 1 1 d . .
H23 H 0.6796 0.0704 0.2453 0.049 Uiso 1 1 calc R U
C24 C 0.5364(2) 0.10305(6) 0.35014(19) 0.0373(4) Uani 1 1 d . .
C25 C 0.4343(2) 0.13727(6) 0.3319(2) 0.0406(4) Uani 1 1 d . .
H25 H 0.3906 0.1460 0.4123 0.049 Uiso 1 1 calc R U
C26 C 0.3965(2) 0.15861(6) 0.19628(19) 0.0389(4) Uani 1 1 d . .
H26 H 0.3276 0.1818 0.1856 0.047 Uiso 1 1 calc R U
C27 C 0.5679(2) 0.07750(6) 0.4911(2) 0.0393(4) Uani 1 1 d . .
C28 C 0.4479(2) 0.05810(6) 0.5461(2) 0.0402(4) Uani 1 1 d . .
C29 C 0.2948(2) 0.05668(7) 0.4661(2) 0.0487(5) Uani 1 1 d . .
H29 H 0.2694 0.0700 0.3721 0.058 Uiso 1 1 calc R U
C30 C 0.1878(3) 0.03662(7) 0.5238(3) 0.0582(6) Uani 1 1 d . .
H30 H 0.0889 0.0359 0.4687 0.070 Uiso 1 1 calc R U
C31 C 0.2207(3) 0.01633(7) 0.6669(3) 0.0587(6) Uani 1 1 d . .
O1 O 0.36811(19) 0.01773(5) 0.74357(17) 0.0575(4) Uani 1 1 d . .
C32 C 0.4810(2) 0.03698(6) 0.6836(2) 0.0459(5) Uani 1 1 d . .
C33 C 0.6253(3) 0.03367(7) 0.7660(2) 0.0549(5) Uani 1 1 d . .
H33 H 0.6438 0.0197 0.8591 0.066 Uiso 1 1 calc R U
C34 C 0.7416(3) 0.05136(8) 0.7086(2) 0.0570(6) Uani 1 1 d . .
H34 H 0.8408 0.0490 0.7622 0.068 Uiso 1 1 calc R U
C35 C 0.7133(2) 0.07283(7) 0.5715(2) 0.0479(5) Uani 1 1 d . .
H35 H 0.7940 0.0843 0.5331 0.057 Uiso 1 1 calc R U
O2 O 0.1332(2) -0.00267(6) 0.7288(2) 0.0820(6) Uani 1 1 d . .

loop_
_atom_site_aniso_label
_atom_site_aniso_U_11
_atom_site_aniso_U_22
_atom_site_aniso_U_33
_atom_site_aniso_U_23
_atom_site_aniso_U_13
_atom_site_aniso_U_12
C1 0.0372(9) 0.0350(9) 0.0340(9) 0.0000(7) 0.0081(7) -0.0005(7)
C2 0.0360(9) 0.0350(9) 0.0330(8) -0.0011(7) 0.0074(7) -0.0021(7)
C3 0.0354(9) 0.0395(9) 0.0348(9) 0.0009(7) 0.0074(7) 0.0029(7)
C4 0.0439(11) 0.0535(12) 0.0398(10) 0.0021(8) 0.0026(8) -0.0049(9)
C5 0.0499(12) 0.0708(15) 0.0402(11) 0.0005(10) -0.0019(9) -0.0012(11)
C6 0.0539(13) 0.0741(15) 0.0391(11) 0.0130(10) 0.0054(9) 0.0171(11)
C7 0.0564(12) 0.0503(12) 0.0496(11) 0.0162(9) 0.0132(10) 0.0108(10)
C8 0.0465(11) 0.0406(10) 0.0445(10) 0.0043(8) 0.0066(8) 0.0030(8)
C9 0.0323(8) 0.0416(10) 0.0335(8) 0.0013(7) 0.0029(7) -0.0033(7)
C10 0.0365(10) 0.0505(11) 0.0485(11) 0.0037(9) 0.0076(8) -0.0002(8)
C11 0.0379(10) 0.0691(15) 0.0594(13) -0.0003(11) 0.0157(9) -0.0055(10)
C12 0.0453(12) 0.0776(16) 0.0506(12) 0.0098(11) 0.0111(9) -0.0195(11)
C13 0.0509(12) 0.0500(12) 0.0577(13) 0.0145(10) 0.0016(10) -0.0130(10)
C14 0.0395(10) 0.0435(10) 0.0489(11) 0.0044(8) 0.0062(8) -0.0042(8)
C15 0.0339(9) 0.0405(9) 0.0326(8) 0.0005(7) 0.0055(7) -0.0031(7)
C16 0.0445(10) 0.0396(10) 0.0406(10) -0.0018(8) 0.0119(8) -0.0035(8)
C17 0.0498(11) 0.0533(12) 0.0447(11) 0.0031(9) 0.0182(9) -0.0011(9)
C18 0.0435(11) 0.0612(13) 0.0431(10) 0.0099(9) 0.0091(9) -0.0105(9)
C19 0.0620(14) 0.0639(14) 0.0537(13) -0.0099(11) 0.0139(11) -0.0302(11)
C20 0.0596(13) 0.0590(13) 0.0473(11) -0.0153(10) 0.0183(10) -0.0231(11)
C21 0.0326(8) 0.0371(9) 0.0338(8) 0.0003(7) 0.0050(7) -0.0037(7)
C22 0.0370(9) 0.0451(10) 0.0397(9) 0.0026(8) 0.0132(7) 0.0025(8)
C23 0.0367(9) 0.0434(10) 0.0448(10) 0.0070(8) 0.0113(8) 0.0055(8)
C24 0.0374(9) 0.0389(9) 0.0348(9) 0.0017(7) 0.0054(7) -0.0009(7)
C25 0.0461(10) 0.0434(10) 0.0323(9) -0.0021(7) 0.0078(8) 0.0052(8)
C26 0.0414(10) 0.0392(9) 0.0354(9) -0.0015(7) 0.0063(7) 0.0047(8)
C27 0.0449(10) 0.0369(9) 0.0355(9) -0.0006(7) 0.0061(8) 0.0032(8)
C28 0.0490(11) 0.0331(9) 0.0381(9) -0.0011(7) 0.0079(8) 0.0008(8)
C29 0.0518(12) 0.0432(11) 0.0503(11) 0.0008(9) 0.0078(9) -0.0035(9)
C30 0.0557(13) 0.0488(12) 0.0712(15) 0.0021(11) 0.0146(11) -0.0077(10)
C31 0.0677(15) 0.0408(11) 0.0736(15) 0.0014(10) 0.0287(13) -0.0037(10)
O1 0.0778(11) 0.0447(8) 0.0552(9) 0.0097(7) 0.0255(8) 0.0008(7)
C32 0.0611(12) 0.0367(10) 0.0425(10) 0.0029(8) 0.0164(9) 0.0031(9)
C33 0.0709(14) 0.0531(13) 0.0396(10) 0.0086(9) 0.0083(10) 0.0133(11)
C34 0.0576(13) 0.0618(14) 0.0465(11) 0.0044(10) -0.0024(10) 0.0140(11)
C35 0.0468(11) 0.0529(12) 0.0425(10) 0.0022(9) 0.0054(9) 0.0055(9)
O2 0.0896(13) 0.0650(11) 0.1029(15) 0.0151(10) 0.0474(12) -0.0129(10)

loop_
_atom_type_symbol
_atom_type_description
_atom_type_scat_dispersion_real
_atom_type_scat_dispersion_imag
_atom_type_scat_source
C C 0.0033 0.0016 'International Tables Vol C Tables 4.2.6.8 and 6.1.1.4'
H H 0.0000 0.0000 'International Tables Vol C Tables 4.2.6.8 and 6.1.1.4'
O O 0.0106 0.0060 'International Tables Vol C Tables 4.2.6.8 and 6.1.1.4'

loop_
_geom_angle_atom_site_label_1
_geom_angle_atom_site_label_2
_geom_angle_atom_site_label_3
_geom_angle
C2 C1 C3 124.19(16)
C2 C1 C9 119.75(15)
C3 C1 C9 116.04(15)
C1 C2 C15 124.62(16)
C1 C2 C21 120.22(16)
C15 C2 C21 115.00(14)
C4 C3 C8 117.56(17)
C4 C3 C1 119.15(17)
C8 C3 C1 123.29(16)
C5 C4 C3 121.3(2)
C5 C4 H4 119.3
C3 C4 H4 119.3
C6 C5 C4 119.9(2)
C6 C5 H5 120.1
C4 C5 H5 120.1
C5 C6 C7 119.71(19)
C5 C6 H6 120.1
C7 C6 H6 120.1
C6 C7 C8 120.5(2)
C6 C7 H7 119.7
C8 C7 H7 119.7
C7 C8 C3 120.91(19)
C7 C8 H8 119.5
C3 C8 H8 119.5
C10 C9 C14 118.45(17)
C10 C9 C1 120.18(17)
C14 C9 C1 121.35(17)
C11 C10 C9 121.0(2)
C11 C10 H10 119.5
C9 C10 H10 119.5
C10 C11 C12 120.1(2)
C10 C11 H11 120.0
C12 C11 H11 120.0
C13 C12 C11 119.7(2)
C13 C12 H12 120.1
C11 C12 H12 120.1
C12 C13 C14 120.3(2)
C12 C13 H13 119.8
C14 C13 H13 119.8
C9 C14 C13 120.4(2)
C9 C14 H14 119.8
C13 C14 H14 119.8
C16 C15 C20 118.21(17)
C16 C15 C2 121.21(16)
C20 C15 C2 120.52(16)
C17 C16 C15 120.93(18)
C17 C16 H16 119.5
C15 C16 H16 119.5
C18 C17 C16 120.37(19)
C18 C17 H17 119.8
C16 C17 H17 119.8
C17 C18 C19 119.44(19)
C17 C18 H18 120.3
C19 C18 H18 120.3
C18 C19 C20 120.4(2)
C18 C19 H19 119.8
C20 C19 H19 119.8
C19 C20 C15 120.7(2)
C19 C20 H20 119.7
C15 C20 H20 119.7
C22 C21 C26 118.38(16)
C22 C21 C2 118.80(16)
C26 C21 C2 122.70(16)
C23 C22 C21 120.93(17)
C23 C22 H22 119.5
C21 C22 H22 119.5
C22 C23 C24 120.56(17)
C22 C23 H23 119.7
C24 C23 H23 119.7
C23 C24 C25 118.67(16)
C23 C24 C27 120.30(16)
C25 C24 C27 121.01(16)
C26 C25 C24 120.65(17)
C26 C25 H25 119.7
C24 C25 H25 119.7
C25 C26 C21 120.56(17)
C25 C26 H26 119.7
C21 C26 H26 119.7
C35 C27 C28 119.02(17)
C35 C27 C24 121.07(17)
C28 C27 C24 119.91(16)
C32 C28 C27 118.12(18)
C32 C28 C29 117.46(18)
C27 C28 C29 124.35(17)
C30 C29 C28 120.9(2)
C30 C29 H29 119.5
C28 C29 H29 119.5
C29 C30 C31 121.6(2)
C29 C30 H30 119.2
C31 C30 H30 119.2
O2 C31 O1 115.7(2)
O2 C31 C30 126.9(3)
O1 C31 C30 117.3(2)
C31 O1 C32 121.89(17)
C33 C32 O1 116.57(18)
C33 C32 C28 122.7(2)
O1 C32 C28 120.69(19)
C34 C33 C32 118.49(19)
C34 C33 H33 120.8
C32 C33 H33 120.8
C33 C34 C35 120.6(2)
C33 C34 H34 119.7
C35 C34 H34 119.7
C27 C35 C34 121.0(2)
C27 C35 H35 119.5
C34 C35 H35 119.5

loop_
_geom_bond_atom_site_label_1
_geom_bond_atom_site_label_2
_geom_bond_distance
C1 C2 1.352(2)
C1 C3 1.491(2)
C1 C9 1.496(2)
C2 C15 1.491(2)
C2 C21 1.493(2)
C3 C4 1.391(3)
C3 C8 1.394(3)
C4 C5 1.390(3)
C4 H4 0.9400
C5 C6 1.374(3)
C5 H5 0.9400
C6 C7 1.376(3)
C6 H6 0.9400
C7 C8 1.384(3)
C7 H7 0.9400
C8 H8 0.9400
C9 C10 1.387(3)
C9 C14 1.388(3)
C10 C11 1.378(3)
C10 H10 0.9400
C11 C12 1.379(3)
C11 H11 0.9400
C12 C13 1.374(3)
C12 H12 0.9400
C13 C14 1.389(3)
C13 H13 0.9400
C14 H14 0.9400
C15 C16 1.382(2)
C15 C20 1.385(3)
C16 C17 1.379(3)
C16 H16 0.9400
C17 C18 1.371(3)
C17 H17 0.9400
C18 C19 1.372(3)
C18 H18 0.9400
C19 C20 1.382(3)
C19 H19 0.9400
C20 H20 0.9400
C21 C22 1.389(2)
C21 C26 1.393(2)
C22 C23 1.384(3)
C22 H22 0.9400
C23 C24 1.387(3)
C23 H23 0.9400
C24 C25 1.391(3)
C24 C27 1.489(2)
C25 C26 1.386(2)
C25 H25 0.9400
C26 H26 0.9400
C27 C35 1.387(3)
C27 C28 1.417(3)
C28 C32 1.395(3)
C28 C29 1.439(3)
C29 C30 1.342(3)
C29 H29 0.9400
C30 C31 1.428(3)
C30 H30 0.9400
C31 O2 1.211(3)
C31 O1 1.384(3)
O1 C32 1.385(2)
C32 C33 1.381(3)
C33 C34 1.378(3)
C33 H33 0.9400
C34 C35 1.396(3)
C34 H34 0.9400
C35 H35 0.9400

loop_
_geom_torsion_atom_site_label_1
_geom_torsion_atom_site_label_2
_geom_torsion_atom_site_label_3
_geom_torsion_atom_site_label_4
_geom_torsion
C3 C1 C2 C15 -4.2(3)
C9 C1 C2 C15 174.09(16)
C3 C1 C2 C21 -179.47(16)
C9 C1 C2 C21 -1.1(3)
C2 C1 C3 C4 142.35(19)
C9 C1 C3 C4 -36.0(2)
C2 C1 C3 C8 -37.7(3)
C9 C1 C3 C8 143.89(18)
C8 C3 C4 C5 3.0(3)
C1 C3 C4 C5 -177.06(19)
C3 C4 C5 C6 -1.7(3)
C4 C5 C6 C7 -0.6(3)
C5 C6 C7 C8 1.4(3)
C6 C7 C8 C3 0.0(3)
C4 C3 C8 C7 -2.2(3)
C1 C3 C8 C7 177.88(18)
C2 C1 C9 C10 116.3(2)
C3 C1 C9 C10 -65.3(2)
C2 C1 C9 C14 -62.0(2)
C3 C1 C9 C14 116.42(19)
C14 C9 C10 C11 2.2(3)
C1 C9 C10 C11 -176.12(18)
C9 C10 C11 C12 -1.4(3)
C10 C11 C12 C13 -0.3(3)
C11 C12 C13 C14 1.1(3)
C10 C9 C14 C13 -1.4(3)
C1 C9 C14 C13 176.92(17)
C12 C13 C14 C9 -0.2(3)
C1 C2 C15 C16 -65.0(3)
C21 C2 C15 C16 110.50(19)
C1 C2 C15 C20 118.1(2)
C21 C2 C15 C20 -66.4(2)
C20 C15 C16 C17 -0.6(3)
C2 C15 C16 C17 -177.59(18)
C15 C16 C17 C18 -0.4(3)
C16 C17 C18 C19 0.7(3)
C17 C18 C19 C20 0.0(4)
C18 C19 C20 C15 -1.1(4)
C16 C15 C20 C19 1.4(3)
C2 C15 C20 C19 178.4(2)
C1 C2 C21 C22 115.5(2)
C15 C2 C21 C22 -60.1(2)
C1 C2 C21 C26 -60.5(2)
C15 C2 C21 C26 123.79(18)
C26 C21 C22 C23 4.6(3)
C2 C21 C22 C23 -171.68(17)
C21 C22 C23 C24 -0.6(3)
C22 C23 C24 C25 -3.6(3)
C22 C23 C24 C27 174.94(17)
C23 C24 C25 C26 3.8(3)
C27 C24 C25 C26 -174.74(17)
C24 C25 C26 C21 0.2(3)
C22 C21 C26 C25 -4.4(3)
C2 C21 C26 C25 171.72(17)
C23 C24 C27 C35 56.8(3)
C25 C24 C27 C35 -124.8(2)
C23 C24 C27 C28 -124.2(2)
C25 C24 C27 C28 54.3(2)
C35 C27 C28 C32 3.3(3)
C24 C27 C28 C32 -175.70(17)
C35 C27 C28 C29 -173.22(19)
C24 C27 C28 C29 7.7(3)
C32 C28 C29 C30 1.5(3)
C27 C28 C29 C30 178.1(2)
C28 C29 C30 C31 0.7(3)
C29 C30 C31 O2 -179.7(2)
C29 C30 C31 O1 -0.7(3)
O2 C31 O1 C32 177.5(2)
C30 C31 O1 C32 -1.6(3)
C31 O1 C32 C33 -175.57(19)
C31 O1 C32 C28 3.9(3)
C27 C28 C32 C33 -1.1(3)
C29 C28 C32 C33 175.67(19)
C27 C28 C32 O1 179.44(17)
C29 C28 C32 O1 -3.8(3)
O1 C32 C33 C34 178.31(19)
C28 C32 C33 C34 -1.1(3)
C32 C33 C34 C35 1.2(3)
C28 C27 C35 C34 -3.4(3)
C24 C27 C35 C34 175.66(19)
C33 C34 C35 C27 1.1(3)
